data_7714631
loop_
_publ_author_name
'Lamprecht, Anna'
'Arrowsmith, Merle'
'Dietz, Maximilian'
'Fuchs, Sonja'
'Rempel, Anna'
'H&#xe4;rterich, Marcel'
'Braunschweig, Holger'

_publ_section_title
;
 Synthesis, reduction and C-H activation chemistry of azaborinines with
 redox-active organoboryl substituents.
;
_journal_issue 3
_journal_name_full 'Dalton transactions (Cambridge, England : 2003)'
_journal_page_first 1004
_journal_page_last 1013
_journal_paper_doi 10.1039/d3dt03826b
_journal_volume 53
_journal_year 2024
_chemical_formula_moiety 'C92 H66 B6 N2 O, 4(C H2 C12)'
_chemical_formula_sum 'C96 H74 B6 Cl8 N2 O'
_chemical_formula_weight 1620.03
_space_group_crystal_system orthorhombic
_space_group_IT_number 52
_space_group_name_Hall '-P 2a 2bc'
_space_group_name_H-M_alt 'P n n a'
_atom_sites_solution_hydrogens geom
_audit_creation_method SHELXL-2018/3
_audit_update_record
;
2023-10-13 deposited with the CCDC.	2023-12-06 downloaded from the CCDC.
;
_cell_angle_alpha 90
_cell_angle_beta 90
_cell_angle_gamma 90
_cell_formula_units_Z 4
_cell_length_a 14.931(7)
_cell_length_b 49.55(3)
_cell_length_c 11.093(8)
_cell_measurement_reflns_used 9867
_cell_measurement_temperature 100(2)
_cell_measurement_theta_max 23.25
_cell_measurement_theta_min 2.21
_cell_volume 8207(9)
_computing_cell_refinement 'Saint+ ver. V8.40A (Bruker AXS)'
_computing_data_collection 'APEX2 ver. 2014.9 (Bruker AXS)'
_computing_data_reduction 'Saint+ ver. V8.40A (Bruker AXS)'
_computing_molecular_graphics 'ShelXLe (Huebschle et all, 2011)'
_computing_publication_material 'SHELXL-2018/3 (Sheldrick, 2018)'
_computing_structure_refinement 'SHELXL-2018/3 (Sheldrick, 2018)'
_computing_structure_solution 'SHELXT (Sheldrick, 2014)'
_diffrn_ambient_temperature 100(2)
_diffrn_detector 'CCD area detector (Photon 100)'
_diffrn_detector_area_resol_mean 10.24
_diffrn_measured_fraction_theta_full 1.000
_diffrn_measured_fraction_theta_max 1.000
_diffrn_measurement_device_type 'Bruker X8-APEX II'
_diffrn_measurement_method '\f and \w scans'
_diffrn_radiation_monochromator 'multi-layer mirror'
_diffrn_radiation_type MoK\a
_diffrn_radiation_wavelength 0.71073
_diffrn_reflns_av_R_equivalents 0.0712
_diffrn_reflns_av_unetI/netI 0.0372
_diffrn_reflns_Laue_measured_fraction_full 1.000
_diffrn_reflns_Laue_measured_fraction_max 1.000
_diffrn_reflns_limit_h_max 18
_diffrn_reflns_limit_h_min -18
_diffrn_reflns_limit_k_max 61
_diffrn_reflns_limit_k_min -60
_diffrn_reflns_limit_l_max 9
_diffrn_reflns_limit_l_min -13
_diffrn_reflns_number 85527
_diffrn_reflns_point_group_measured_fraction_full 1.000
_diffrn_reflns_point_group_measured_fraction_max 1.000
_diffrn_reflns_theta_full 26.000
_diffrn_reflns_theta_max 26.022
_diffrn_reflns_theta_min 1.881
_diffrn_source 'rotating-anode (Nonius FR-591)'
_exptl_absorpt_coefficient_mu 0.326
_exptl_absorpt_correction_T_max 0.7457
_exptl_absorpt_correction_T_min 0.6272
_exptl_absorpt_correction_type multi-scan
_exptl_absorpt_process_details 'SadAbs 2016/2 (Bruker AXS)'
_exptl_crystal_colour yellow
_exptl_crystal_density_diffrn 1.311
_exptl_crystal_description block
_exptl_crystal_F_000 3352
_exptl_crystal_size_max 0.539
_exptl_crystal_size_mid 0.213
_exptl_crystal_size_min 0.130
_refine_diff_density_max 0.437
_refine_diff_density_min -0.449
_refine_diff_density_rms 0.057
_refine_ls_extinction_method none
_refine_ls_goodness_of_fit_ref 1.103
_refine_ls_hydrogen_treatment constr
_refine_ls_matrix_type full
_refine_ls_number_parameters 568
_refine_ls_number_reflns 8087
_refine_ls_number_restraints 172
_refine_ls_restrained_S_all 1.107
_refine_ls_R_factor_all 0.0810
_refine_ls_R_factor_gt 0.0612
_refine_ls_shift/su_max 0.001
_refine_ls_shift/su_mean 0.000
_refine_ls_structure_factor_coef Fsqd
_refine_ls_weighting_details 'w=1/[\s^2^(Fo^2^)+(0.0343P)^2^+14.5754P] where P=(Fo^2^+2Fc^2^)/3'
_refine_ls_weighting_scheme calc
_refine_ls_wR_factor_gt 0.1292
_refine_ls_wR_factor_ref 0.1379
_reflns_Friedel_coverage 0.000
_reflns_number_gt 6356
_reflns_number_total 8087
_reflns_threshold_expression 'I > 2\s(I)'
_cod_data_source_file d3dt03826b2.cif
_cod_data_source_block test_a_CCDC2
_cod_depositor_comments 'Adding full bibliography for 7714624--7714631.cif.'
_cod_original_cell_volume 8208(9)
_cod_database_code 7714631
_shelx_shelxl_version_number 2018/3
_shelx_space_group_comment
;
The symmetry employed for this shelxl refinement is uniquely defined
by the following loop, which should always be used as a source of
symmetry information in preference to the above space-group names.
They are only intended as comments.
;
_shelx_estimated_absorpt_t_min 0.844
_shelx_estimated_absorpt_t_max 0.959

loop_
_space_group_symop_operation_xyz
'x, y, z'
'-x+1/2, -y, z'
'-x+1/2, y+1/2, -z+1/2'
'x, -y+1/2, -z+1/2'
'-x, -y, -z'
'x-1/2, y, -z'
'x-1/2, -y-1/2, z-1/2'
'-x, y-1/2, z-1/2'

loop_
_atom_site_label
_atom_site_type_symbol
_atom_site_fract_x
_atom_site_fract_y
_atom_site_fract_z
_atom_site_U_iso_or_equiv
_atom_site_adp_type
_atom_site_occupancy
_atom_site_site_symmetry_order
_atom_site_calc_flag
_atom_site_refinement_flags_posn
_atom_site_refinement_flags_adp
_atom_site_refinement_flags_occupancy
_atom_site_disorder_assembly
_atom_site_disorder_group
B1_2 B 0.76333(19) 0.63263(6) 0.6297(2) 0.0157(6) Uani 1 1 d . . . . .
C1_2 C 0.75039(18) 0.66062(5) 0.5964(2) 0.0205(6) Uani 1 1 d . . . . .
C2_2 C 0.70939(17) 0.66695(5) 0.4857(2) 0.0189(5) Uani 1 1 d . . . . .
C3_2 C 0.68543(18) 0.64646(5) 0.4028(2) 0.0193(5) Uani 1 1 d . . . . .
C4_2 C 0.69391(19) 0.61853(6) 0.4387(2) 0.0243(6) Uani 1 1 d . . . . .
N1_2 N 0.73259(14) 0.61206(4) 0.55202(18) 0.0174(4) Uani 1 1 d . . . . .
B2_2 B 0.7371(2) 0.58305(6) 0.5916(3) 0.0189(6) Uani 1 1 d . . . . .
C5_2 C 0.80170(17) 0.56305(5) 0.5251(2) 0.0193(5) Uani 1 1 d . . . . .
C6_2 C 0.85906(18) 0.57150(6) 0.4324(2) 0.0239(6) Uani 1 1 d . . . . .
H6_2 H 0.858667 0.589891 0.408276 0.029 Uiso 1 1 calc R U . . .
C7_2 C 0.9166(2) 0.55351(6) 0.3749(3) 0.0292(7) Uani 1 1 d . . . . .
H7_2 H 0.955095 0.559690 0.312624 0.035 Uiso 1 1 calc R U . . .
C8_2 C 0.9176(2) 0.52653(6) 0.4088(3) 0.0311(7) Uani 1 1 d . . . . .
H8_2 H 0.955612 0.514126 0.368336 0.037 Uiso 1 1 calc R U . . .
C9_2 C 0.86313(19) 0.51781(6) 0.5014(3) 0.0276(6) Uani 1 1 d . . . . .
H9_2 H 0.865187 0.499409 0.525348 0.033 Uiso 1 1 calc R U . . .
C10_2 C 0.80477(18) 0.53555(5) 0.5611(2) 0.0221(6) Uani 1 1 d . . . . .
B3_2 B 0.7454(2) 0.52606(6) 0.6684(3) 0.0243(7) Uani 1 1 d . . . . .
C11_2 C 0.68142(19) 0.54582(5) 0.7354(2) 0.0217(6) Uani 1 1 d . . . . .
C12_2 C 0.6276(2) 0.53709(6) 0.8315(2) 0.0267(6) Uani 1 1 d . . . . .
H12_2 H 0.629492 0.518702 0.855581 0.032 Uiso 1 1 calc R U . . .
C13_2 C 0.5717(2) 0.55492(6) 0.8919(2) 0.0296(7) Uani 1 1 d . . . . .
H13_2 H 0.536304 0.548765 0.957477 0.036 Uiso 1 1 calc R U . . .
C14_2 C 0.56757(19) 0.58162(6) 0.8565(2) 0.0274(6) Uani 1 1 d . . . . .
H14_2 H 0.529971 0.593902 0.898474 0.033 Uiso 1 1 calc R U . . .
C15_2 C 0.61850(17) 0.59047(6) 0.7595(2) 0.0225(6) Uani 1 1 d . . . . .
H15_2 H 0.613394 0.608711 0.734009 0.027 Uiso 1 1 calc R U . . .
C16_2 C 0.67719(17) 0.57321(5) 0.6981(2) 0.0187(5) Uani 1 1 d . . . . .
O1_2 O 0.750000 0.500000 0.7071(2) 0.0323(7) Uani 1 2 d S T P . .
C1_3 C 0.80392(18) 0.62300(5) 0.7500(2) 0.0218(6) Uani 1 1 d . . . . .
C2_3 C 0.86928(18) 0.60298(6) 0.7550(3) 0.0249(6) Uani 1 1 d . . . . .
H2_3 H 0.897377 0.597200 0.682610 0.030 Uiso 1 1 calc R U . . .
C3_3 C 0.8942(2) 0.59129(6) 0.8642(3) 0.0313(7) Uani 1 1 d . . . . .
H3_3 H 0.938859 0.577638 0.865692 0.038 Uiso 1 1 calc R U . . .
C4_3 C 0.8540(2) 0.59951(6) 0.9705(3) 0.0298(7) Uani 1 1 d . . . . .
H4_3 H 0.868923 0.591027 1.044623 0.036 Uiso 1 1 calc R U . . .
C5_3 C 0.79175(19) 0.62022(6) 0.9677(2) 0.0266(6) Uani 1 1 d . . . . .
H5_3 H 0.765656 0.626461 1.040660 0.032 Uiso 1 1 calc R U . . .
C6_3 C 0.7674(2) 0.63188(5) 0.8592(2) 0.0252(6) Uani 1 1 d . . . . .
H6_3 H 0.725030 0.646189 0.858832 0.030 Uiso 1 1 calc R U . . .
C1_4 C 0.77906(18) 0.68243(5) 0.6814(2) 0.0214(6) Uani 1 1 d . . . . .
C2_4 C 0.86909(19) 0.68584(6) 0.7087(2) 0.0242(6) Uani 1 1 d . . . . .
H2_4 H 0.912191 0.674570 0.670887 0.029 Uiso 1 1 calc R U . . .
C3_4 C 0.8977(2) 0.70534(6) 0.7900(3) 0.0305(7) Uani 1 1 d . . . . .
H3_4 H 0.959651 0.707468 0.806764 0.037 Uiso 1 1 calc R U . . .
C4_4 C 0.8349(2) 0.72169(6) 0.8465(3) 0.0299(7) Uani 1 1 d . . . . .
H4_4 H 0.853889 0.735097 0.902156 0.036 Uiso 1 1 calc R U . . .
C5_4 C 0.7450(2) 0.71844(6) 0.8217(2) 0.0263(6) Uani 1 1 d . . . . .
H5_4 H 0.701951 0.729502 0.860910 0.032 Uiso 1 1 calc R U . . .
C6_4 C 0.71719(19) 0.69902(5) 0.7395(2) 0.0237(6) Uani 1 1 d . . . . .
H6_4 H 0.655169 0.697020 0.722560 0.028 Uiso 1 1 calc R U . . .
C1_5 C 0.68599(18) 0.69580(5) 0.4570(2) 0.0199(6) Uani 1 1 d . . . . .
C2_5 C 0.7505(2) 0.71570(6) 0.4390(2) 0.0255(6) Uani 1 1 d . . . . .
H2_5 H 0.812162 0.711281 0.446014 0.031 Uiso 1 1 calc R U . . .
C3_5 C 0.7256(2) 0.74185(6) 0.4109(3) 0.0314(7) Uani 1 1 d . . . . .
H3_5 H 0.770339 0.755104 0.396950 0.038 Uiso 1 1 calc R U . . .
C4_5 C 0.6365(2) 0.74883(6) 0.4030(3) 0.0348(7) Uani 1 1 d . . . . .
H4_5 H 0.619970 0.766880 0.384602 0.042 Uiso 1 1 calc R U . . .
C5_5 C 0.5714(2) 0.72951(6) 0.4219(3) 0.0317(7) Uani 1 1 d . . . . .
H5_5 H 0.509843 0.734212 0.417396 0.038 Uiso 1 1 calc R U . . .
C6_5 C 0.5967(2) 0.70312(5) 0.4475(2) 0.0249(6) Uani 1 1 d . . . . .
H6_5 H 0.551662 0.689803 0.458844 0.030 Uiso 1 1 calc R U . . .
C1_6 C 0.65231(18) 0.65410(5) 0.2798(2) 0.0201(6) Uani 1 1 d . . . . .
C2_6 C 0.70473(19) 0.67046(5) 0.2053(2) 0.0239(6) Uani 1 1 d . . . . .
H2_6 H 0.760861 0.676870 0.233680 0.029 Uiso 1 1 calc R U . . .
C3_6 C 0.6760(2) 0.67751(5) 0.0903(3) 0.0274(6) Uani 1 1 d . . . . .
H3_6 H 0.712544 0.688665 0.040937 0.033 Uiso 1 1 calc R U . . .
C4_6 C 0.5950(2) 0.66840(6) 0.0477(3) 0.0301(7) Uani 1 1 d . . . . .
H4_6 H 0.575417 0.673289 -0.030830 0.036 Uiso 1 1 calc R U . . .
C5_6 C 0.5421(2) 0.65203(6) 0.1199(3) 0.0297(7) Uani 1 1 d . . . . .
H5_6 H 0.486003 0.645719 0.090975 0.036 Uiso 1 1 calc R U . . .
C6_6 C 0.57118(19) 0.64484(6) 0.2347(3) 0.0257(6) Uani 1 1 d . . . . .
H6_6 H 0.534888 0.633403 0.283067 0.031 Uiso 1 1 calc R U . . .
C1_7 C 0.65846(18) 0.59482(6) 0.3639(2) 0.0227(6) Uani 1 1 d . . . . .
C2_7 C 0.6924(2) 0.58915(6) 0.2486(2) 0.0287(6) Uani 1 1 d . . . . .
H2_7 H 0.737977 0.600313 0.215631 0.034 Uiso 1 1 calc R U . . .
C3_7 C 0.6606(2) 0.56755(6) 0.1822(3) 0.0326(7) Uani 1 1 d . . . . .
H3_7 H 0.684472 0.563938 0.104464 0.039 Uiso 1 1 calc R U . . .
C4_7 C 0.5934(2) 0.55107(6) 0.2291(3) 0.0331(7) Uani 1 1 d . . . . .
H4_7 H 0.571523 0.536221 0.183639 0.040 Uiso 1 1 calc R U . . .
C5_7 C 0.5586(2) 0.55646(6) 0.3428(3) 0.0299(7) Uani 1 1 d . . . . .
H5_7 H 0.512536 0.545384 0.375116 0.036 Uiso 1 1 calc R U . . .
C6_7 C 0.59137(19) 0.57811(6) 0.4088(2) 0.0260(6) Uani 1 1 d . . . . .
H6_7 H 0.567399 0.581609 0.486554 0.031 Uiso 1 1 calc R U . . .
Cl1_8 Cl 0.48429(11) 0.63672(3) 0.54726(13) 0.0378(4) Uani 0.795(2) 1 d D U P A 1
C2_8 C 0.4274(4) 0.65602(11) 0.6506(4) 0.0552(11) Uani 0.795(2) 1 d D U P A 1
H2A_8 H 0.363410 0.656560 0.627378 0.066 Uiso 0.795(2) 1 calc R U P A 1
H2AB_8 H 0.450645 0.674716 0.646702 0.066 Uiso 0.795(2) 1 calc R U P A 1
Cl3_8 Cl 0.43535(13) 0.64459(7) 0.7999(2) 0.0508(6) Uani 0.795(2) 1 d D U P A 1
Cl1_18 Cl 0.4326(6) 0.64646(19) 0.5518(6) 0.0598(17) Uani 0.146(2) 1 d D U P B 2
C2_18 C 0.5022(16) 0.6572(5) 0.6676(15) 0.0528(18) Uani 0.146(2) 1 d D U P B 2
H2A_18 H 0.562997 0.649764 0.655364 0.063 Uiso 0.146(2) 1 calc R U P B 2
H2B_18 H 0.506563 0.677163 0.665931 0.063 Uiso 0.146(2) 1 calc R U P B 2
Cl3_18 Cl 0.4619(10) 0.6471(5) 0.8051(14) 0.063(2) Uani 0.146(2) 1 d D U P B 2
Cl1_28 Cl 0.507(2) 0.6404(7) 0.568(2) 0.053(3) Uani 0.0590(18) 1 d D U P C 3
C2_28 C 0.438(4) 0.6402(7) 0.695(4) 0.0544(18) Uani 0.0590(18) 1 d D U P C 3
H2A_28 H 0.457378 0.626244 0.753061 0.065 Uiso 0.0590(18) 1 calc R U P C 3
H2B_28 H 0.374984 0.637078 0.672444 0.065 Uiso 0.0590(18) 1 calc R U P C 3
Cl3_28 Cl 0.4533(13) 0.6728(4) 0.7545(16) 0.066(3) Uani 0.0590(18) 1 d D U P C 3
Cl1_9 Cl 0.46393(7) 0.72382(2) 0.81201(11) 0.0638(3) Uani 1 1 d . . . . .
C2_9 C 0.5283(3) 0.750000 0.750000 0.0433(12) Uani 1 2 d S T P . .
H2A_9 H 0.567382 0.742444 0.686331 0.052 Uiso 0.5 1 calc R U P . .
H2AB_9 H 0.567382 0.757556 0.813668 0.052 Uiso 0.5 1 calc R U P . .
Cl1_10 Cl 0.66629(9) 0.48498(2) 0.09621(9) 0.0689(3) Uani 1 1 d . . . . .
C2_10 C 0.750000 0.500000 0.1855(5) 0.0569(15) Uani 1 2 d S T P . .
H2A_10 H 0.777442 0.486115 0.237982 0.068 Uiso 0.5 1 calc R U P . .
H2AB_10 H 0.722558 0.513884 0.237988 0.068 Uiso 0.5 1 calc R U P . .

loop_
_atom_site_aniso_label
_atom_site_aniso_U_11
_atom_site_aniso_U_22
_atom_site_aniso_U_33
_atom_site_aniso_U_23
_atom_site_aniso_U_13
_atom_site_aniso_U_12
B1_2 0.0217(14) 0.0127(14) 0.0126(13) 0.0010(11) 0.0028(11) 0.0000(11)
C1_2 0.0233(13) 0.0226(14) 0.0155(12) -0.0006(11) -0.0007(11) 0.0014(11)
C2_2 0.0224(13) 0.0154(13) 0.0189(13) 0.0045(10) 0.0018(11) 0.0000(10)
C3_2 0.0235(13) 0.0173(13) 0.0171(12) -0.0002(10) 0.0002(11) -0.0015(11)
C4_2 0.0282(14) 0.0266(15) 0.0181(13) 0.0018(11) 0.0013(11) -0.0003(12)
N1_2 0.0235(11) 0.0145(11) 0.0143(10) 0.0013(9) 0.0001(9) 0.0000(9)
B2_2 0.0255(15) 0.0156(15) 0.0156(13) -0.0010(12) -0.0028(12) -0.0018(12)
C5_2 0.0239(13) 0.0178(13) 0.0161(12) -0.0019(10) -0.0027(11) -0.0020(11)
C6_2 0.0295(15) 0.0242(15) 0.0182(13) -0.0027(11) 0.0006(11) -0.0019(12)
C7_2 0.0306(15) 0.0348(17) 0.0221(14) -0.0064(13) 0.0047(12) -0.0035(13)
C8_2 0.0323(16) 0.0300(17) 0.0311(16) -0.0131(13) 0.0038(13) 0.0048(13)
C9_2 0.0365(16) 0.0171(14) 0.0291(15) -0.0042(12) -0.0029(13) 0.0015(12)
C10_2 0.0289(14) 0.0175(14) 0.0200(13) -0.0029(11) -0.0050(11) 0.0011(11)
B3_2 0.0372(18) 0.0162(15) 0.0195(15) -0.0020(12) -0.0077(14) 0.0005(13)
C11_2 0.0308(14) 0.0184(13) 0.0157(12) 0.0007(10) -0.0033(11) -0.0036(11)
C12_2 0.0390(16) 0.0229(15) 0.0182(13) 0.0039(11) -0.0030(12) -0.0074(12)
C13_2 0.0353(16) 0.0380(18) 0.0157(13) 0.0012(12) 0.0023(12) -0.0095(14)
C14_2 0.0305(15) 0.0323(17) 0.0193(13) -0.0047(12) 0.0025(12) -0.0006(13)
C15_2 0.0243(14) 0.0210(14) 0.0221(13) -0.0011(11) 0.0005(12) -0.0015(11)
C16_2 0.0251(13) 0.0150(13) 0.0160(12) -0.0009(10) -0.0022(11) -0.0023(11)
O1_2 0.059(2) 0.0152(14) 0.0225(14) 0.000 0.000 0.0005(13)
C1_3 0.0295(14) 0.0167(13) 0.0191(13) -0.0038(11) 0.0020(12) -0.0069(11)
C2_3 0.0255(14) 0.0265(15) 0.0227(14) -0.0092(12) -0.0002(12) -0.0014(12)
C3_3 0.0301(15) 0.0313(17) 0.0325(16) -0.0067(13) -0.0071(13) 0.0062(13)
C4_3 0.0346(16) 0.0292(16) 0.0255(15) -0.0002(12) -0.0062(13) 0.0011(13)
C5_3 0.0338(16) 0.0258(15) 0.0201(14) -0.0006(11) 0.0023(12) -0.0009(12)
C6_3 0.0348(16) 0.0162(14) 0.0245(14) 0.0009(11) 0.0045(12) 0.0008(12)
C1_4 0.0297(14) 0.0203(14) 0.0143(12) 0.0039(11) -0.0004(11) 0.0000(11)
C2_4 0.0274(14) 0.0237(15) 0.0215(13) 0.0008(11) -0.0004(11) -0.0007(12)
C3_4 0.0342(16) 0.0285(16) 0.0289(15) 0.0024(13) -0.0045(13) -0.0046(13)
C4_4 0.0465(18) 0.0207(15) 0.0226(14) 0.0012(12) -0.0039(13) -0.0072(13)
C5_4 0.0391(16) 0.0224(15) 0.0174(13) 0.0003(11) 0.0002(12) 0.0055(12)
C6_4 0.0281(14) 0.0247(15) 0.0184(13) 0.0010(11) -0.0025(11) 0.0029(12)
C1_5 0.0336(15) 0.0157(13) 0.0104(11) -0.0008(10) -0.0027(11) 0.0007(11)
C2_5 0.0347(16) 0.0231(15) 0.0186(13) -0.0008(11) -0.0027(12) -0.0051(12)
C3_5 0.054(2) 0.0191(15) 0.0212(14) 0.0006(11) -0.0052(14) -0.0107(14)
C4_5 0.065(2) 0.0152(14) 0.0246(15) -0.0004(12) -0.0127(15) 0.0044(15)
C5_5 0.0418(17) 0.0245(16) 0.0287(15) -0.0027(12) -0.0080(14) 0.0069(13)
C6_5 0.0345(16) 0.0185(14) 0.0218(13) -0.0007(11) -0.0029(12) -0.0004(12)
C1_6 0.0292(14) 0.0135(13) 0.0175(13) -0.0023(10) -0.0006(11) 0.0042(11)
C2_6 0.0324(15) 0.0194(14) 0.0199(13) -0.0038(11) 0.0016(12) 0.0024(12)
C3_6 0.0424(17) 0.0178(14) 0.0221(14) 0.0009(11) 0.0077(13) 0.0042(12)
C4_6 0.0437(18) 0.0264(16) 0.0200(14) 0.0020(12) -0.0042(13) 0.0106(13)
C5_6 0.0361(16) 0.0289(16) 0.0241(15) 0.0011(12) -0.0084(13) 0.0021(13)
C6_6 0.0313(15) 0.0220(15) 0.0240(14) 0.0035(12) -0.0022(12) 0.0013(12)
C1_7 0.0279(14) 0.0239(14) 0.0163(13) 0.0063(11) -0.0017(11) 0.0040(12)
C2_7 0.0352(16) 0.0339(17) 0.0171(13) 0.0066(12) 0.0012(13) 0.0041(13)
C3_7 0.0404(17) 0.0373(18) 0.0199(14) -0.0008(13) -0.0017(13) 0.0104(14)
C4_7 0.0406(18) 0.0300(17) 0.0289(16) -0.0022(13) -0.0085(14) 0.0048(14)
C5_7 0.0283(15) 0.0314(17) 0.0300(16) 0.0050(13) -0.0052(13) -0.0004(13)
C6_7 0.0275(15) 0.0333(16) 0.0171(13) 0.0043(12) -0.0037(11) 0.0030(12)
Cl1_8 0.0545(11) 0.0328(7) 0.0262(7) 0.0047(5) 0.0062(6) 0.0067(6)
C2_8 0.069(2) 0.063(2) 0.033(2) 0.0009(19) 0.003(2) 0.019(2)
Cl3_8 0.0607(12) 0.0662(11) 0.0255(7) 0.0093(7) 0.0068(8) 0.0212(11)
Cl1_18 0.066(4) 0.077(4) 0.037(3) 0.001(3) -0.003(3) -0.018(3)
C2_18 0.064(3) 0.063(3) 0.032(3) 0.000(3) 0.002(3) 0.011(3)
Cl3_18 0.074(5) 0.079(4) 0.035(4) -0.013(3) -0.001(4) 0.012(5)
Cl1_28 0.063(5) 0.063(5) 0.035(5) 0.001(4) 0.001(5) 0.010(5)
C2_28 0.066(3) 0.064(3) 0.033(3) 0.001(3) 0.002(3) 0.011(3)
Cl3_28 0.073(5) 0.078(5) 0.046(4) -0.005(4) 0.001(4) 0.009(4)
Cl1_9 0.0572(6) 0.0523(6) 0.0817(8) 0.0058(5) 0.0137(6) -0.0083(5)
C2_9 0.035(2) 0.040(3) 0.055(3) -0.001(2) 0.000 0.000
Cl1_10 0.1066(9) 0.0535(6) 0.0466(6) 0.0053(5) -0.0122(6) 0.0112(6)
C2_10 0.086(4) 0.053(3) 0.031(3) 0.000 0.000 0.025(3)

loop_
_atom_type_symbol
_atom_type_description
_atom_type_scat_dispersion_real
_atom_type_scat_dispersion_imag
_atom_type_scat_source
C C 0.0033 0.0016 'International Tables Vol C Tables 4.2.6.8 and 6.1.1.4'
H H 0.0000 0.0000 'International Tables Vol C Tables 4.2.6.8 and 6.1.1.4'
B B 0.0013 0.0007 'International Tables Vol C Tables 4.2.6.8 and 6.1.1.4'
N N 0.0061 0.0033 'International Tables Vol C Tables 4.2.6.8 and 6.1.1.4'
O O 0.0106 0.0060 'International Tables Vol C Tables 4.2.6.8 and 6.1.1.4'
Cl Cl 0.1484 0.1585 'International Tables Vol C Tables 4.2.6.8 and 6.1.1.4'

loop_
_exptl_crystal_face_index_h
_exptl_crystal_face_index_k
_exptl_crystal_face_index_l
_exptl_crystal_face_perp_dist
0.00 0.00 1.00 0.0680
0.00 1.00 1.00 0.0580
0.00 -1.00 -1.00 0.1120
0.00 -1.00 0.00 0.0570
0.00 1.00 0.00 0.0650
1.00 1.00 1.00 0.1120
-1.00 -1.00 -1.00 0.2270
1.00 1.00 0.00 0.2370
-1.00 -1.00 0.00 0.2560
1.00 -1.00 1.00 0.1300
-1.00 1.00 -1.00 0.2200
-1.00 -1.00 1.00 0.2020
1.00 1.00 -1.00 0.2140
0.00 1.00 -1.00 0.0960
-1.00 1.00 0.00 0.2600
1.00 -1.00 0.00 0.2430
-1.00 0.00 1.00 0.1990
1.00 -1.00 -1.00 0.2170
-1.00 1.00 1.00 0.1930

loop_
_geom_angle_atom_site_label_1
_geom_angle_atom_site_label_2
_geom_angle_atom_site_label_3
_geom_angle
_geom_angle_site_symmetry_1
_geom_angle_site_symmetry_3
_geom_angle_publ_flag
N1_2 B1_2 C1_2 119.5(2) . . ?
N1_2 B1_2 C1_3 115.7(2) . . ?
C1_2 B1_2 C1_3 124.7(2) . . ?
C2_2 C1_2 B1_2 119.6(2) . . ?
C2_2 C1_2 C1_4 120.9(2) . . ?
B1_2 C1_2 C1_4 119.5(2) . . ?
C1_2 C2_2 C3_2 121.1(2) . . ?
C1_2 C2_2 C1_5 119.8(2) . . ?
C3_2 C2_2 C1_5 119.0(2) . . ?
C2_2 C3_2 C4_2 119.0(2) . . ?
C2_2 C3_2 C1_6 119.6(2) . . ?
C4_2 C3_2 C1_6 121.4(2) . . ?
N1_2 C4_2 C3_2 119.7(2) . . ?
N1_2 C4_2 C1_7 116.5(2) . . ?
C3_2 C4_2 C1_7 123.7(2) . . ?
B1_2 N1_2 C4_2 120.6(2) . . ?
B1_2 N1_2 B2_2 119.8(2) . . ?
C4_2 N1_2 B2_2 119.5(2) . . ?
N1_2 B2_2 C16_2 119.6(2) . . ?
N1_2 B2_2 C5_2 119.6(2) . . ?
C16_2 B2_2 C5_2 120.8(2) . . ?
C6_2 C5_2 C10_2 118.2(2) . . ?
C6_2 C5_2 B2_2 122.2(2) . . ?
C10_2 C5_2 B2_2 119.6(2) . . ?
C7_2 C6_2 C5_2 121.4(3) . . ?
C7_2 C6_2 H6_2 119.3 . . ?
C5_2 C6_2 H6_2 119.3 . . ?
C8_2 C7_2 C6_2 119.9(3) . . ?
C8_2 C7_2 H7_2 120.0 . . ?
C6_2 C7_2 H7_2 120.0 . . ?
C9_2 C8_2 C7_2 119.8(3) . . ?
C9_2 C8_2 H8_2 120.1 . . ?
C7_2 C8_2 H8_2 120.1 . . ?
C8_2 C9_2 C10_2 121.4(3) . . ?
C8_2 C9_2 H9_2 119.3 . . ?
C10_2 C9_2 H9_2 119.3 . . ?
C9_2 C10_2 C5_2 119.2(3) . . ?
C9_2 C10_2 B3_2 121.7(2) . . ?
C5_2 C10_2 B3_2 119.1(2) . . ?
O1_2 B3_2 C10_2 119.9(3) . . ?
O1_2 B3_2 C11_2 118.5(3) . . ?
C10_2 B3_2 C11_2 121.6(2) . . ?
C12_2 C11_2 C16_2 119.4(3) . . ?
C12_2 C11_2 B3_2 121.3(2) . . ?
C16_2 C11_2 B3_2 119.3(2) . . ?
C13_2 C12_2 C11_2 121.0(3) . . ?
C13_2 C12_2 H12_2 119.5 . . ?
C11_2 C12_2 H12_2 119.5 . . ?
C14_2 C13_2 C12_2 120.0(3) . . ?
C14_2 C13_2 H13_2 120.0 . . ?
C12_2 C13_2 H13_2 120.0 . . ?
C13_2 C14_2 C15_2 119.9(3) . . ?
C13_2 C14_2 H14_2 120.1 . . ?
C15_2 C14_2 H14_2 120.1 . . ?
C14_2 C15_2 C16_2 121.7(3) . . ?
C14_2 C15_2 H15_2 119.1 . . ?
C16_2 C15_2 H15_2 119.1 . . ?
C15_2 C16_2 C11_2 118.0(2) . . ?
C15_2 C16_2 B2_2 122.4(2) . . ?
C11_2 C16_2 B2_2 119.6(2) . . ?
B3_2 O1_2 B3_2 143.3(3) . 2_665 ?
C2_3 C1_3 C6_3 117.6(3) . . ?
C2_3 C1_3 B1_2 122.0(2) . . ?
C6_3 C1_3 B1_2 119.9(2) . . ?
C1_3 C2_3 C3_3 121.2(3) . . ?
C1_3 C2_3 H2_3 119.4 . . ?
C3_3 C2_3 H2_3 119.4 . . ?
C4_3 C3_3 C2_3 120.2(3) . . ?
C4_3 C3_3 H3_3 119.9 . . ?
C2_3 C3_3 H3_3 119.9 . . ?
C5_3 C4_3 C3_3 119.3(3) . . ?
C5_3 C4_3 H4_3 120.3 . . ?
C3_3 C4_3 H4_3 120.3 . . ?
C6_3 C5_3 C4_3 120.4(3) . . ?
C6_3 C5_3 H5_3 119.8 . . ?
C4_3 C5_3 H5_3 119.8 . . ?
C5_3 C6_3 C1_3 121.3(3) . . ?
C5_3 C6_3 H6_3 119.4 . . ?
C1_3 C6_3 H6_3 119.4 . . ?
C2_4 C1_4 C6_4 118.0(3) . . ?
C2_4 C1_4 C1_2 120.2(2) . . ?
C6_4 C1_4 C1_2 121.8(2) . . ?
C1_4 C2_4 C3_4 121.6(3) . . ?
C1_4 C2_4 H2_4 119.2 . . ?
C3_4 C2_4 H2_4 119.2 . . ?
C4_4 C3_4 C2_4 119.5(3) . . ?
C4_4 C3_4 H3_4 120.3 . . ?
C2_4 C3_4 H3_4 120.3 . . ?
C5_4 C4_4 C3_4 119.9(3) . . ?
C5_4 C4_4 H4_4 120.1 . . ?
C3_4 C4_4 H4_4 120.1 . . ?
C4_4 C5_4 C6_4 120.2(3) . . ?
C4_4 C5_4 H5_4 119.9 . . ?
C6_4 C5_4 H5_4 119.9 . . ?
C5_4 C6_4 C1_4 120.9(3) . . ?
C5_4 C6_4 H6_4 119.5 . . ?
C1_4 C6_4 H6_4 119.5 . . ?
C6_5 C1_5 C2_5 118.0(3) . . ?
C6_5 C1_5 C2_2 119.2(2) . . ?
C2_5 C1_5 C2_2 122.8(3) . . ?
C3_5 C2_5 C1_5 120.6(3) . . ?
C3_5 C2_5 H2_5 119.7 . . ?
C1_5 C2_5 H2_5 119.7 . . ?
C4_5 C3_5 C2_5 120.6(3) . . ?
C4_5 C3_5 H3_5 119.7 . . ?
C2_5 C3_5 H3_5 119.7 . . ?
C3_5 C4_5 C5_5 119.7(3) . . ?
C3_5 C4_5 H4_5 120.1 . . ?
C5_5 C4_5 H4_5 120.1 . . ?
C4_5 C5_5 C6_5 119.5(3) . . ?
C4_5 C5_5 H5_5 120.2 . . ?
C6_5 C5_5 H5_5 120.2 . . ?
C1_5 C6_5 C5_5 121.5(3) . . ?
C1_5 C6_5 H6_5 119.3 . . ?
C5_5 C6_5 H6_5 119.3 . . ?
C6_6 C1_6 C2_6 117.9(2) . . ?
C6_6 C1_6 C3_2 122.1(2) . . ?
C2_6 C1_6 C3_2 120.0(2) . . ?
C3_6 C2_6 C1_6 121.0(3) . . ?
C3_6 C2_6 H2_6 119.5 . . ?
C1_6 C2_6 H2_6 119.5 . . ?
C4_6 C3_6 C2_6 120.3(3) . . ?
C4_6 C3_6 H3_6 119.9 . . ?
C2_6 C3_6 H3_6 119.9 . . ?
C3_6 C4_6 C5_6 119.6(3) . . ?
C3_6 C4_6 H4_6 120.2 . . ?
C5_6 C4_6 H4_6 120.2 . . ?
C4_6 C5_6 C6_6 120.0(3) . . ?
C4_6 C5_6 H5_6 120.0 . . ?
C6_6 C5_6 H5_6 120.0 . . ?
C1_6 C6_6 C5_6 121.1(3) . . ?
C1_6 C6_6 H6_6 119.4 . . ?
C5_6 C6_6 H6_6 119.4 . . ?
C6_7 C1_7 C2_7 117.8(3) . . ?
C6_7 C1_7 C4_2 120.8(2) . . ?
C2_7 C1_7 C4_2 121.4(3) . . ?
C3_7 C2_7 C1_7 121.0(3) . . ?
C3_7 C2_7 H2_7 119.5 . . ?
C1_7 C2_7 H2_7 119.5 . . ?
C2_7 C3_7 C4_7 120.1(3) . . ?
C2_7 C3_7 H3_7 120.0 . . ?
C4_7 C3_7 H3_7 120.0 . . ?
C5_7 C4_7 C3_7 119.7(3) . . ?
C5_7 C4_7 H4_7 120.1 . . ?
C3_7 C4_7 H4_7 120.1 . . ?
C6_7 C5_7 C4_7 119.7(3) . . ?
C6_7 C5_7 H5_7 120.2 . . ?
C4_7 C5_7 H5_7 120.2 . . ?
C5_7 C6_7 C1_7 121.7(3) . . ?
C5_7 C6_7 H6_7 119.2 . . ?
C1_7 C6_7 H6_7 119.2 . . ?
Cl1_8 C2_8 Cl3_8 114.6(3) . . ?
Cl1_8 C2_8 H2A_8 108.6 . . ?
Cl3_8 C2_8 H2A_8 108.6 . . ?
Cl1_8 C2_8 H2AB_8 108.6 . . ?
Cl3_8 C2_8 H2AB_8 108.6 . . ?
H2A_8 C2_8 H2AB_8 107.6 . . ?
Cl3_18 C2_18 Cl1_18 111.0(13) . . ?
Cl3_18 C2_18 H2A_18 109.4 . . ?
Cl1_18 C2_18 H2A_18 109.4 . . ?
Cl3_18 C2_18 H2B_18 109.4 . . ?
Cl1_18 C2_18 H2B_18 109.4 . . ?
H2A_18 C2_18 H2B_18 108.0 . . ?
Cl1_28 C2_28 Cl3_28 103.0(17) . . ?
Cl1_28 C2_28 H2A_28 111.2 . . ?
Cl3_28 C2_28 H2A_28 111.2 . . ?
Cl1_28 C2_28 H2B_28 111.2 . . ?
Cl3_28 C2_28 H2B_28 111.2 . . ?
H2A_28 C2_28 H2B_28 109.1 . . ?
Cl1_9 C2_9 Cl1_9 113.6(3) . 4_566 ?
Cl1_9 C2_9 H2A_9 108.8 . . ?
Cl1_9 C2_9 H2A_9 108.8 4_566 . ?
Cl1_9 C2_9 H2AB_9 108.8 . . ?
Cl1_9 C2_9 H2AB_9 108.8 4_566 . ?
H2A_9 C2_9 H2AB_9 107.7 . . ?
Cl1_10 C2_10 Cl1_10 111.5(3) . 2_665 ?
Cl1_10 C2_10 H2A_10 109.3 . . ?
Cl1_10 C2_10 H2A_10 109.3 2_665 . ?
Cl1_10 C2_10 H2AB_10 109.3 . . ?
Cl1_10 C2_10 H2AB_10 109.3 2_665 . ?
H2A_10 C2_10 H2AB_10 108.0 . . ?

loop_
_geom_bond_atom_site_label_1
_geom_bond_atom_site_label_2
_geom_bond_distance
_geom_bond_site_symmetry_2
_geom_bond_publ_flag
B1_2 N1_2 1.411(4) . ?
B1_2 C1_2 1.448(4) . ?
B1_2 C1_3 1.542(4) . ?
C1_2 C2_2 1.408(4) . ?
C1_2 C1_4 1.497(4) . ?
C2_2 C3_2 1.416(4) . ?
C2_2 C1_5 1.506(4) . ?
C3_2 C4_2 1.446(4) . ?
C3_2 C1_6 1.500(4) . ?
C4_2 N1_2 1.420(3) . ?
C4_2 C1_7 1.532(4) . ?
N1_2 B2_2 1.504(4) . ?
B2_2 C16_2 1.560(4) . ?
B2_2 C5_2 1.567(4) . ?
C5_2 C6_2 1.402(4) . ?
C5_2 C10_2 1.421(4) . ?
C6_2 C7_2 1.392(4) . ?
C6_2 H6_2 0.9500 . ?
C7_2 C8_2 1.389(4) . ?
C7_2 H7_2 0.9500 . ?
C8_2 C9_2 1.380(4) . ?
C8_2 H8_2 0.9500 . ?
C9_2 C10_2 1.404(4) . ?
C9_2 H9_2 0.9500 . ?
C10_2 B3_2 1.557(4) . ?
B3_2 O1_2 1.363(3) . ?
B3_2 C11_2 1.557(4) . ?
C11_2 C12_2 1.403(4) . ?
C11_2 C16_2 1.420(4) . ?
C12_2 C13_2 1.388(4) . ?
C12_2 H12_2 0.9500 . ?
C13_2 C14_2 1.381(4) . ?
C13_2 H13_2 0.9500 . ?
C14_2 C15_2 1.389(4) . ?
C14_2 H14_2 0.9500 . ?
C15_2 C16_2 1.401(4) . ?
C15_2 H15_2 0.9500 . ?
C1_3 C2_3 1.393(4) . ?
C1_3 C6_3 1.399(4) . ?
C2_3 C3_3 1.394(4) . ?
C2_3 H2_3 0.9500 . ?
C3_3 C4_3 1.385(4) . ?
C3_3 H3_3 0.9500 . ?
C4_3 C5_3 1.385(4) . ?
C4_3 H4_3 0.9500 . ?
C5_3 C6_3 1.384(4) . ?
C5_3 H5_3 0.9500 . ?
C6_3 H6_3 0.9500 . ?
C1_4 C2_4 1.388(4) . ?
C1_4 C6_4 1.394(4) . ?
C2_4 C3_4 1.388(4) . ?
C2_4 H2_4 0.9500 . ?
C3_4 C4_4 1.388(4) . ?
C3_4 H3_4 0.9500 . ?
C4_4 C5_4 1.381(4) . ?
C4_4 H4_4 0.9500 . ?
C5_4 C6_4 1.389(4) . ?
C5_4 H5_4 0.9500 . ?
C6_4 H6_4 0.9500 . ?
C1_5 C6_5 1.386(4) . ?
C1_5 C2_5 1.393(4) . ?
C2_5 C3_5 1.383(4) . ?
C2_5 H2_5 0.9500 . ?
C3_5 C4_5 1.376(5) . ?
C3_5 H3_5 0.9500 . ?
C4_5 C5_5 1.381(4) . ?
C4_5 H4_5 0.9500 . ?
C5_5 C6_5 1.390(4) . ?
C5_5 H5_5 0.9500 . ?
C6_5 H6_5 0.9500 . ?
C1_6 C6_6 1.388(4) . ?
C1_6 C2_6 1.397(4) . ?
C2_6 C3_6 1.391(4) . ?
C2_6 H2_6 0.9500 . ?
C3_6 C4_6 1.375(4) . ?
C3_6 H3_6 0.9500 . ?
C4_6 C5_6 1.387(4) . ?
C4_6 H4_6 0.9500 . ?
C5_6 C6_6 1.392(4) . ?
C5_6 H5_6 0.9500 . ?
C6_6 H6_6 0.9500 . ?
C1_7 C6_7 1.392(4) . ?
C1_7 C2_7 1.405(4) . ?
C2_7 C3_7 1.384(4) . ?
C2_7 H2_7 0.9500 . ?
C3_7 C4_7 1.394(5) . ?
C3_7 H3_7 0.9500 . ?
C4_7 C5_7 1.389(4) . ?
C4_7 H4_7 0.9500 . ?
C5_7 C6_7 1.388(4) . ?
C5_7 H5_7 0.9500 . ?
C6_7 H6_7 0.9500 . ?
Cl1_8 C2_8 1.717(5) . ?
C2_8 Cl3_8 1.755(5) . ?
C2_8 H2A_8 0.9900 . ?
C2_8 H2AB_8 0.9900 . ?
Cl1_18 C2_18 1.735(17) . ?
C2_18 Cl3_18 1.715(17) . ?
C2_18 H2A_18 0.9900 . ?
C2_18 H2B_18 0.9900 . ?
Cl1_28 C2_28 1.738(19) . ?
C2_28 Cl3_28 1.760(19) . ?
C2_28 H2A_28 0.9900 . ?
C2_28 H2B_28 0.9900 . ?
Cl1_9 C2_9 1.755(3) . ?
C2_9 H2A_9 0.9900 . ?
C2_9 H2AB_9 0.9900 . ?
Cl1_10 C2_10 1.760(3) . ?
C2_10 H2A_10 0.9900 . ?
C2_10 H2AB_10 0.9900 . ?

loop_
_geom_torsion_atom_site_label_1
_geom_torsion_atom_site_label_2
_geom_torsion_atom_site_label_3
_geom_torsion_atom_site_label_4
_geom_torsion
_geom_torsion_site_symmetry_1
_geom_torsion_site_symmetry_2
_geom_torsion_site_symmetry_3
_geom_torsion_site_symmetry_4
_geom_torsion_publ_flag
N1_2 B1_2 C1_2 C2_2 -1.6(4) . . . . ?
C1_3 B1_2 C1_2 C2_2 -177.6(2) . . . . ?
N1_2 B1_2 C1_2 C1_4 177.1(2) . . . . ?
C1_3 B1_2 C1_2 C1_4 1.2(4) . . . . ?
B1_2 C1_2 C2_2 C3_2 -3.9(4) . . . . ?
C1_4 C1_2 C2_2 C3_2 177.4(2) . . . . ?
B1_2 C1_2 C2_2 C1_5 172.9(2) . . . . ?
C1_4 C1_2 C2_2 C1_5 -5.8(4) . . . . ?
C1_2 C2_2 C3_2 C4_2 7.2(4) . . . . ?
C1_5 C2_2 C3_2 C4_2 -169.6(2) . . . . ?
C1_2 C2_2 C3_2 C1_6 -172.6(2) . . . . ?
C1_5 C2_2 C3_2 C1_6 10.6(4) . . . . ?
C2_2 C3_2 C4_2 N1_2 -5.0(4) . . . . ?
C1_6 C3_2 C4_2 N1_2 174.7(2) . . . . ?
C2_2 C3_2 C4_2 C1_7 171.4(2) . . . . ?
C1_6 C3_2 C4_2 C1_7 -8.9(4) . . . . ?
C1_2 B1_2 N1_2 C4_2 3.7(4) . . . . ?
C1_3 B1_2 N1_2 C4_2 180.0(2) . . . . ?
C1_2 B1_2 N1_2 B2_2 -173.7(2) . . . . ?
C1_3 B1_2 N1_2 B2_2 2.6(4) . . . . ?
C3_2 C4_2 N1_2 B1_2 -0.4(4) . . . . ?
C1_7 C4_2 N1_2 B1_2 -177.1(2) . . . . ?
C3_2 C4_2 N1_2 B2_2 177.0(2) . . . . ?
C1_7 C4_2 N1_2 B2_2 0.3(3) . . . . ?
B1_2 N1_2 B2_2 C16_2 66.9(3) . . . . ?
C4_2 N1_2 B2_2 C16_2 -110.5(3) . . . . ?
B1_2 N1_2 B2_2 C5_2 -113.2(3) . . . . ?
C4_2 N1_2 B2_2 C5_2 69.4(3) . . . . ?
N1_2 B2_2 C5_2 C6_2 2.8(4) . . . . ?
C16_2 B2_2 C5_2 C6_2 -177.3(2) . . . . ?
N1_2 B2_2 C5_2 C10_2 -178.9(2) . . . . ?
C16_2 B2_2 C5_2 C10_2 1.0(4) . . . . ?
C10_2 C5_2 C6_2 C7_2 1.2(4) . . . . ?
B2_2 C5_2 C6_2 C7_2 179.5(3) . . . . ?
C5_2 C6_2 C7_2 C8_2 0.3(4) . . . . ?
C6_2 C7_2 C8_2 C9_2 -1.6(4) . . . . ?
C7_2 C8_2 C9_2 C10_2 1.4(4) . . . . ?
C8_2 C9_2 C10_2 C5_2 0.1(4) . . . . ?
C8_2 C9_2 C10_2 B3_2 -178.0(3) . . . . ?
C6_2 C5_2 C10_2 C9_2 -1.4(4) . . . . ?
B2_2 C5_2 C10_2 C9_2 -179.7(2) . . . . ?
C6_2 C5_2 C10_2 B3_2 176.8(2) . . . . ?
B2_2 C5_2 C10_2 B3_2 -1.6(4) . . . . ?
C9_2 C10_2 B3_2 O1_2 0.6(4) . . . . ?
C5_2 C10_2 B3_2 O1_2 -177.5(2) . . . . ?
C9_2 C10_2 B3_2 C11_2 179.3(3) . . . . ?
C5_2 C10_2 B3_2 C11_2 1.2(4) . . . . ?
O1_2 B3_2 C11_2 C12_2 -1.7(4) . . . . ?
C10_2 B3_2 C11_2 C12_2 179.6(3) . . . . ?
O1_2 B3_2 C11_2 C16_2 178.6(2) . . . . ?
C10_2 B3_2 C11_2 C16_2 -0.1(4) . . . . ?
C16_2 C11_2 C12_2 C13_2 -1.2(4) . . . . ?
B3_2 C11_2 C12_2 C13_2 179.1(3) . . . . ?
C11_2 C12_2 C13_2 C14_2 0.9(4) . . . . ?
C12_2 C13_2 C14_2 C15_2 0.9(4) . . . . ?
C13_2 C14_2 C15_2 C16_2 -2.4(4) . . . . ?
C14_2 C15_2 C16_2 C11_2 2.0(4) . . . . ?
C14_2 C15_2 C16_2 B2_2 -178.0(3) . . . . ?
C12_2 C11_2 C16_2 C15_2 -0.2(4) . . . . ?
B3_2 C11_2 C16_2 C15_2 179.5(2) . . . . ?
C12_2 C11_2 C16_2 B2_2 179.8(2) . . . . ?
B3_2 C11_2 C16_2 B2_2 -0.5(4) . . . . ?
N1_2 B2_2 C16_2 C15_2 0.0(4) . . . . ?
C5_2 B2_2 C16_2 C15_2 -179.9(2) . . . . ?
N1_2 B2_2 C16_2 C11_2 180.0(2) . . . . ?
C5_2 B2_2 C16_2 C11_2 0.1(4) . . . . ?
C10_2 B3_2 O1_2 B3_2 -42.4(2) . . . 2_665 ?
C11_2 B3_2 O1_2 B3_2 138.8(3) . . . 2_665 ?
N1_2 B1_2 C1_3 C2_3 50.0(4) . . . . ?
C1_2 B1_2 C1_3 C2_3 -134.0(3) . . . . ?
N1_2 B1_2 C1_3 C6_3 -121.9(3) . . . . ?
C1_2 B1_2 C1_3 C6_3 54.2(4) . . . . ?
C6_3 C1_3 C2_3 C3_3 3.1(4) . . . . ?
B1_2 C1_3 C2_3 C3_3 -168.9(3) . . . . ?
C1_3 C2_3 C3_3 C4_3 -0.1(4) . . . . ?
C2_3 C3_3 C4_3 C5_3 -2.8(4) . . . . ?
C3_3 C4_3 C5_3 C6_3 2.5(4) . . . . ?
C4_3 C5_3 C6_3 C1_3 0.6(4) . . . . ?
C2_3 C1_3 C6_3 C5_3 -3.4(4) . . . . ?
B1_2 C1_3 C6_3 C5_3 168.8(3) . . . . ?
C2_2 C1_2 C1_4 C2_4 -116.1(3) . . . . ?
B1_2 C1_2 C1_4 C2_4 65.2(4) . . . . ?
C2_2 C1_2 C1_4 C6_4 66.8(4) . . . . ?
B1_2 C1_2 C1_4 C6_4 -111.9(3) . . . . ?
C6_4 C1_4 C2_4 C3_4 -0.8(4) . . . . ?
C1_2 C1_4 C2_4 C3_4 -178.0(2) . . . . ?
C1_4 C2_4 C3_4 C4_4 0.7(4) . . . . ?
C2_4 C3_4 C4_4 C5_4 0.1(4) . . . . ?
C3_4 C4_4 C5_4 C6_4 -0.6(4) . . . . ?
C4_4 C5_4 C6_4 C1_4 0.4(4) . . . . ?
C2_4 C1_4 C6_4 C5_4 0.3(4) . . . . ?
C1_2 C1_4 C6_4 C5_4 177.4(2) . . . . ?
C1_2 C2_2 C1_5 C6_5 -113.3(3) . . . . ?
C3_2 C2_2 C1_5 C6_5 63.5(3) . . . . ?
C1_2 C2_2 C1_5 C2_5 66.8(3) . . . . ?
C3_2 C2_2 C1_5 C2_5 -116.4(3) . . . . ?
C6_5 C1_5 C2_5 C3_5 -0.9(4) . . . . ?
C2_2 C1_5 C2_5 C3_5 179.0(2) . . . . ?
C1_5 C2_5 C3_5 C4_5 1.5(4) . . . . ?
C2_5 C3_5 C4_5 C5_5 -0.7(4) . . . . ?
C3_5 C4_5 C5_5 C6_5 -0.6(4) . . . . ?
C2_5 C1_5 C6_5 C5_5 -0.5(4) . . . . ?
C2_2 C1_5 C6_5 C5_5 179.6(2) . . . . ?
C4_5 C5_5 C6_5 C1_5 1.3(4) . . . . ?
C2_2 C3_2 C1_6 C6_6 -125.6(3) . . . . ?
C4_2 C3_2 C1_6 C6_6 54.7(4) . . . . ?
C2_2 C3_2 C1_6 C2_6 56.1(3) . . . . ?
C4_2 C3_2 C1_6 C2_6 -123.6(3) . . . . ?
C6_6 C1_6 C2_6 C3_6 0.8(4) . . . . ?
C3_2 C1_6 C2_6 C3_6 179.1(2) . . . . ?
C1_6 C2_6 C3_6 C4_6 -0.1(4) . . . . ?
C2_6 C3_6 C4_6 C5_6 -0.2(4) . . . . ?
C3_6 C4_6 C5_6 C6_6 -0.2(4) . . . . ?
C2_6 C1_6 C6_6 C5_6 -1.2(4) . . . . ?
C3_2 C1_6 C6_6 C5_6 -179.5(3) . . . . ?
C4_6 C5_6 C6_6 C1_6 0.9(4) . . . . ?
N1_2 C4_2 C1_7 C6_7 59.8(3) . . . . ?
C3_2 C4_2 C1_7 C6_7 -116.7(3) . . . . ?
N1_2 C4_2 C1_7 C2_7 -120.0(3) . . . . ?
C3_2 C4_2 C1_7 C2_7 63.5(4) . . . . ?
C6_7 C1_7 C2_7 C3_7 -0.4(4) . . . . ?
C4_2 C1_7 C2_7 C3_7 179.4(3) . . . . ?
C1_7 C2_7 C3_7 C4_7 0.3(4) . . . . ?
C2_7 C3_7 C4_7 C5_7 0.1(4) . . . . ?
C3_7 C4_7 C5_7 C6_7 -0.4(4) . . . . ?
C4_7 C5_7 C6_7 C1_7 0.3(4) . . . . ?
C2_7 C1_7 C6_7 C5_7 0.1(4) . . . . ?
C4_2 C1_7 C6_7 C5_7 -179.7(3) . . . . ?
